data_2236225
loop_
_publ_author_name
'Kant, Rajni'
'Gupta, Vivek K.'
'Kapoor, Kamini'
'Sapnakumari, M.'
'Narayana, B.'
'Sarojini, B. K.'

_publ_section_title
;
 Ethyl
 6-(4-bromophenyl)-4-(4-fluorophenyl)-2-oxocyclohex-3-ene-1-carboxylate
;
_journal_coeditor_code GK2518
_journal_issue 10
_journal_name_full 'Acta Crystallographica Section E'
_journal_page_first o2917
_journal_page_last o2918
_journal_paper_doi 10.1107/S1600536812038202
_journal_volume 68
_journal_year 2012
_chemical_formula_iupac 'C21 H18 Br F O3'
_chemical_formula_moiety 'C21 H18 Br F O3'
_chemical_formula_sum 'C21 H18 Br F O3'
_chemical_formula_weight 417.26
_chemical_name_systematic
;
Ethyl 6-(4-bromophenyl)-4-(4-fluorophenyl)-2-oxocyclohex-3-ene-1-carboxylate
;
_space_group_IT_number 2
_symmetry_cell_setting triclinic
_symmetry_space_group_name_Hall '-P 1'
_symmetry_space_group_name_H-M 'P -1'
_atom_sites_solution_hydrogens geom
_atom_sites_solution_primary direct
_atom_sites_solution_secondary difmap
_audit_creation_method SHELXL-97
_cell_angle_alpha 77.214(3)
_cell_angle_beta 66.757(4)
_cell_angle_gamma 87.856(3)
_cell_formula_units_Z 4
_cell_length_a 11.8886(5)
_cell_length_b 13.3481(5)
_cell_length_c 13.4128(5)
_cell_measurement_reflns_used 7575
_cell_measurement_temperature 293(2)
_cell_measurement_theta_max 28.97
_cell_measurement_theta_min 3.39
_cell_volume 1904.27(14)
_computing_cell_refinement 'CrysAlis PRO (Oxford Diffraction, 2010)'
_computing_data_collection 'CrysAlis PRO (Oxford Diffraction, 2010)'
_computing_data_reduction 'CrysAlis PRO (Oxford Diffraction, 2010)'
_computing_molecular_graphics 'ORTEP-3 (Farrugia, 1997)'
_computing_publication_material 'PLATON (Spek, 2009)'
_computing_structure_refinement 'SHELXL97 (Sheldrick, 2008)'
_computing_structure_solution 'SHELXS97 (Sheldrick, 2008)'
_diffrn_ambient_temperature 293(2)
_diffrn_detector_area_resol_mean 16.1049
_diffrn_measured_fraction_theta_full 0.998
_diffrn_measured_fraction_theta_max 0.998
_diffrn_measurement_device_type 'Oxford Diffraction Xcalibur Sapphire3'
_diffrn_measurement_method 'omega scans'
_diffrn_radiation_monochromator graphite
_diffrn_radiation_source 'fine-focus sealed tube'
_diffrn_radiation_type MoK\a
_diffrn_radiation_wavelength 0.71073
_diffrn_reflns_av_R_equivalents 0.0493
_diffrn_reflns_av_sigmaI/netI 0.0606
_diffrn_reflns_limit_h_max 14
_diffrn_reflns_limit_h_min -14
_diffrn_reflns_limit_k_max 16
_diffrn_reflns_limit_k_min -16
_diffrn_reflns_limit_l_max 16
_diffrn_reflns_limit_l_min -16
_diffrn_reflns_number 27878
_diffrn_reflns_theta_full 26.00
_diffrn_reflns_theta_max 26.00
_diffrn_reflns_theta_min 3.39
_diffrn_standards_interval_count 0
_diffrn_standards_interval_time 0
_diffrn_standards_number 0
_exptl_absorpt_coefficient_mu 2.185
_exptl_absorpt_correction_T_max 1.000
_exptl_absorpt_correction_T_min 0.816
_exptl_absorpt_correction_type multi-scan
_exptl_absorpt_process_details '(Crysalis PRO; Oxford Diffraction, 2010)'
_exptl_crystal_colour colourless
_exptl_crystal_density_diffrn 1.455
_exptl_crystal_density_method 'not measured'
_exptl_crystal_description block
_exptl_crystal_F_000 848
_exptl_crystal_size_max 0.3
_exptl_crystal_size_mid 0.2
_exptl_crystal_size_min 0.2
_refine_diff_density_max 0.493
_refine_diff_density_min -0.524
_refine_ls_extinction_method none
_refine_ls_goodness_of_fit_ref 1.018
_refine_ls_hydrogen_treatment constr
_refine_ls_matrix_type full
_refine_ls_number_parameters 526
_refine_ls_number_reflns 7484
_refine_ls_number_restraints 8
_refine_ls_restrained_S_all 1.022
_refine_ls_R_factor_all 0.1133
_refine_ls_R_factor_gt 0.0542
_refine_ls_shift/su_max 0.002
_refine_ls_shift/su_mean 0.000
_refine_ls_structure_factor_coef Fsqd
_refine_ls_weighting_details 'calc w=1/[\s^2^(Fo^2^)+(0.0428P)^2^+0.8556P] where P=(Fo^2^+2Fc^2^)/3'
_refine_ls_weighting_scheme calc
_refine_ls_wR_factor_gt 0.1099
_refine_ls_wR_factor_ref 0.1390
_reflns_number_gt 4086
_reflns_number_total 7484
_reflns_threshold_expression I>2sigma(I)
_cod_data_source_file gk2518.cif
_cod_data_source_block I
_cod_original_cell_volume 1904.27(13)
_cod_database_code 2236225
_cod_database_fobs_code 2236225

loop_
_symmetry_equiv_pos_as_xyz
'x, y, z'
'-x, -y, -z'

loop_
_atom_site_type_symbol
_atom_site_label
_atom_site_fract_x
_atom_site_fract_y
_atom_site_fract_z
_atom_site_U_iso_or_equiv
_atom_site_adp_type
_atom_site_calc_flag
_atom_site_refinement_flags
_atom_site_occupancy
_atom_site_symmetry_multiplicity
_atom_site_disorder_assembly
_atom_site_disorder_group
Br Br1 0.77287(6) -0.17028(4) 0.44941(5) 0.1056(2) Uani d . 1 1 . .
Br Br2 0.75908(7) 0.51689(5) 0.54046(6) 0.1305(3) Uani d . 1 1 . .
F F1 0.3550(3) 0.2225(2) -0.2653(2) 0.1048(10) Uani d . 1 1 . .
F F2 1.0871(3) 0.6057(2) 1.3044(3) 0.1287(12) Uani d . 1 1 B .
O O1A 0.7343(3) 0.4848(2) 0.0562(3) 0.0910(10) Uani d . 1 1 . .
O O2A 0.8428(3) 0.3445(3) 0.2372(3) 0.1018(12) Uani d . 1 1 . .
O O3A 0.6423(3) 0.3555(3) 0.2950(3) 0.0949(11) Uani d D 1 1 . .
C C1A 0.7418(3) 0.3066(3) 0.1261(3) 0.0520(9) Uani d . 1 1 . .
H H1A 0.8232 0.2872 0.0806 0.062 Uiso calc R 1 1 D .
C C2A 0.7087(4) 0.3978(3) 0.0551(3) 0.0598(10) Uani d . 1 1 D .
C C3A 0.6499(3) 0.3773(3) -0.0146(3) 0.0577(10) Uani d . 1 1 . .
H H3A 0.6352 0.4329 -0.0626 0.069 Uiso calc R 1 1 D .
C C4A 0.6151(3) 0.2825(3) -0.0142(3) 0.0464(9) Uani d . 1 1 D .
C C5A 0.6395(3) 0.1900(3) 0.0593(3) 0.0501(9) Uani d . 1 1 . .
H H5A1 0.7143 0.1612 0.0161 0.060 Uiso calc R 1 1 D .
H H5A2 0.5730 0.1384 0.0844 0.060 Uiso calc R 1 1 . .
C C6A 0.6521(3) 0.2134(3) 0.1607(3) 0.0496(9) Uani d . 1 1 D .
H H6A 0.5716 0.2326 0.2081 0.060 Uiso calc R 1 1 . .
C C7A 0.6846(4) 0.1189(3) 0.2291(3) 0.0507(9) Uani d . 1 1 . .
C C8A 0.5945(4) 0.0566(3) 0.3168(3) 0.0676(12) Uani d . 1 1 D .
H H8A 0.5133 0.0732 0.3343 0.081 Uiso calc R 1 1 . .
C C9A 0.6201(5) -0.0302(4) 0.3803(4) 0.0795(14) Uani d . 1 1 . .
H H9A 0.5564 -0.0724 0.4380 0.095 Uiso calc R 1 1 D .
C C10A 0.7393(5) -0.0543(3) 0.3583(4) 0.0652(11) Uani d . 1 1 D .
C C11A 0.8305(4) 0.0051(3) 0.2706(4) 0.0759(13) Uani d . 1 1 . .
H H11A 0.9117 -0.0115 0.2534 0.091 Uiso calc R 1 1 D .
C C12A 0.8028(4) 0.0903(3) 0.2068(4) 0.0743(13) Uani d . 1 1 D .
H H12A 0.8665 0.1299 0.1464 0.089 Uiso calc R 1 1 . .
C C13A 0.5498(3) 0.2674(3) -0.0844(3) 0.0497(9) Uani d . 1 1 . .
C C14A 0.5490(4) 0.1739(3) -0.1135(3) 0.0630(11) Uani d . 1 1 D .
H H14A 0.5926 0.1208 -0.0908 0.076 Uiso calc R 1 1 . .
C C15A 0.4850(4) 0.1583(4) -0.1752(4) 0.0752(13) Uani d . 1 1 . .
H H15A 0.4853 0.0956 -0.1947 0.090 Uiso calc R 1 1 D .
C C16A 0.4208(4) 0.2374(4) -0.2072(3) 0.0703(12) Uani d . 1 1 D .
C C17A 0.4188(4) 0.3300(4) -0.1807(3) 0.0704(12) Uani d . 1 1 . .
H H17A 0.3752 0.3827 -0.2039 0.084 Uiso calc R 1 1 D .
C C18A 0.4830(4) 0.3439(3) -0.1188(3) 0.0636(11) Uani d . 1 1 D .
H H18A 0.4815 0.4068 -0.0994 0.076 Uiso calc R 1 1 . .
C C19A 0.7507(5) 0.3369(3) 0.2249(4) 0.0639(11) Uani d . 1 1 D .
O O1B 0.7894(3) 1.0258(2) 0.8969(3) 0.0813(9) Uani d . 1 1 B .
O O2B 0.6448(3) 0.9414(3) 0.7664(3) 0.1059(12) Uani d . 1 1 . .
O O3B 0.8394(3) 0.9849(3) 0.6646(3) 0.0984(11) Uani d D 1 1 . .
C C2B 0.8113(4) 0.9352(3) 0.9076(3) 0.0615(11) Uani d . 1 1 . .
C C3B 0.8562(3) 0.8817(3) 0.9891(3) 0.0524(9) Uani d . 1 1 B .
H H3B 0.8648 0.9176 1.0380 0.063 Uiso calc R 1 1 . .
C C4B 0.8864(3) 0.7835(3) 0.9984(3) 0.0448(9) Uani d . 1 1 . .
C C5B 0.8690(3) 0.7201(3) 0.9254(3) 0.0483(9) Uani d . 1 1 B .
H H5B1 0.7959 0.6749 0.9676 0.058 Uiso calc R 1 1 A 1
H H5B2 0.9385 0.6776 0.9020 0.058 Uiso calc R 1 1 A 1
C C7B 0.8113(5) 0.7136(3) 0.7658(4) 0.0650(12) Uani d . 1 1 . .
C C8B 0.9083(5) 0.6896(3) 0.6797(4) 0.0730(13) Uani d . 1 1 B .
H H8B 0.9867 0.7139 0.6652 0.088 Uiso calc R 1 1 . .
C C9B 0.8935(4) 0.6307(3) 0.6137(4) 0.0737(13) Uani d . 1 1 . .
H H9B 0.9614 0.6145 0.5560 0.088 Uiso calc R 1 1 B .
C C10B 0.7785(5) 0.5958(3) 0.6333(4) 0.0657(12) Uani d . 1 1 B .
C C11B 0.6797(4) 0.6188(4) 0.7187(4) 0.0741(12) Uani d . 1 1 . .
H H11B 0.6012 0.5952 0.7322 0.089 Uiso calc R 1 1 B .
C C12B 0.6965(5) 0.6773(4) 0.7847(4) 0.0791(13) Uani d . 1 1 B .
H H12B 0.6288 0.6924 0.8434 0.095 Uiso calc R 1 1 . .
C C13B 0.9384(3) 0.7348(3) 1.0797(3) 0.0488(9) Uani d . 1 1 B .
C C14B 0.9309(4) 0.6287(3) 1.1197(3) 0.0649(11) Uani d . 1 1 . .
H H14B 0.8917 0.5866 1.0951 0.078 Uiso calc R 1 1 B .
C C15B 0.9806(4) 0.5851(3) 1.1950(4) 0.0834(14) Uani d . 1 1 B .
H H15B 0.9752 0.5142 1.2214 0.100 Uiso calc R 1 1 . .
C C16B 1.0380(4) 0.6482(4) 1.2301(4) 0.0754(13) Uani d . 1 1 . .
C C17B 1.0500(4) 0.7517(3) 1.1916(4) 0.0723(12) Uani d . 1 1 B .
H H17B 1.0913 0.7926 1.2155 0.087 Uiso calc R 1 1 . .
C C18B 1.0003(4) 0.7949(3) 1.1171(3) 0.0599(10) Uani d . 1 1 . .
H H18B 1.0079 0.8659 1.0907 0.072 Uiso calc R 1 1 B .
C C19B 0.7485(5) 0.9349(3) 0.7526(4) 0.0682(12) Uani d . 1 1 B .
C C1B 0.825(2) 0.8778(8) 0.8156(15) 0.065(4) Uani d P 0.53(2) 1 B 1
H H1B 0.9043 0.9110 0.7622 0.078 Uiso calc PR 0.53(2) 1 B 1
C C6B 0.8566(13) 0.7901(9) 0.8195(11) 0.043(2) Uani d P 0.53(2) 1 B 1
H H6B 0.9431 0.8023 0.7682 0.051 Uiso calc PR 0.53(2) 1 B 1
C C1D 0.7572(13) 0.8634(10) 0.8570(11) 0.041(3) Uani d P 0.47(2) 1 B 2
H H1D 0.6712 0.8524 0.9094 0.049 Uiso calc PR 0.47(2) 1 B 2
C C6D 0.795(2) 0.7666(9) 0.8617(14) 0.051(4) Uani d P 0.47(2) 1 B 2
H H6D 0.7165 0.7314 0.9145 0.062 Uiso calc PR 0.47(2) 1 B 2
C C20B 0.825(2) 1.0523(11) 0.5699(10) 0.139(6) Uani d PD 0.670(17) 1 C 3
H H20C 0.7481 1.0363 0.5669 0.167 Uiso calc PR 0.670(17) 1 C 3
H H20D 0.8917 1.0455 0.5010 0.167 Uiso calc PR 0.670(17) 1 C 3
C C21B 0.8291(12) 1.1592(8) 0.5877(12) 0.133(6) Uani d PD 0.670(17) 1 C 3
H H21A 0.8139 1.2075 0.5303 0.199 Uiso calc PR 0.670(17) 1 C 3
H H21B 0.9083 1.1755 0.5852 0.199 Uiso calc PR 0.670(17) 1 C 3
H H21C 0.7673 1.1629 0.6591 0.199 Uiso calc PR 0.670(17) 1 C 3
C C20D 0.7758(19) 1.053(2) 0.608(2) 0.110(10) Uani d PD 0.330(17) 1 C 4
H H20E 0.7269 1.0972 0.6550 0.132 Uiso calc PR 0.330(17) 1 C 4
H H20F 0.7213 1.0127 0.5918 0.132 Uiso calc PR 0.330(17) 1 C 4
C C21D 0.868(2) 1.117(3) 0.501(2) 0.160(12) Uani d PD 0.330(17) 1 C 4
H H21D 0.8261 1.1610 0.4617 0.240 Uiso calc PR 0.330(17) 1 C 4
H H21E 0.9172 1.0723 0.4548 0.240 Uiso calc PR 0.330(17) 1 C 4
H H21F 0.9204 1.1579 0.5173 0.240 Uiso calc PR 0.330(17) 1 C 4
C C20A 0.659(3) 0.371(4) 0.3923(19) 0.098(9) Uani d PD 0.37(4) 1 D 5
H H20A 0.6931 0.4398 0.3788 0.117 Uiso calc PR 0.37(4) 1 D 5
H H20B 0.7130 0.3215 0.4113 0.117 Uiso calc PR 0.37(4) 1 D 5
C C21A 0.533(3) 0.355(5) 0.484(3) 0.126(14) Uani d PD 0.37(4) 1 D 5
H H21G 0.5354 0.3748 0.5481 0.190 Uiso calc PR 0.37(4) 1 D 5
H H21H 0.5050 0.2844 0.5038 0.190 Uiso calc PR 0.37(4) 1 D 5
H H21I 0.4772 0.3974 0.4595 0.190 Uiso calc PR 0.37(4) 1 D 5
C C20C 0.624(2) 0.4003(15) 0.3906(11) 0.099(6) Uani d PD 0.63(4) 1 D 6
H H20G 0.5584 0.4478 0.4021 0.119 Uiso calc PR 0.63(4) 1 D 6
H H20H 0.6982 0.4356 0.3814 0.119 Uiso calc PR 0.63(4) 1 D 6
C C21C 0.589(4) 0.3070(16) 0.484(2) 0.150(9) Uani d PD 0.63(4) 1 D 6
H H21J 0.5817 0.3264 0.5513 0.225 Uiso calc PR 0.63(4) 1 D 6
H H21K 0.6517 0.2583 0.4668 0.225 Uiso calc PR 0.63(4) 1 D 6
H H21L 0.5125 0.2765 0.4946 0.225 Uiso calc PR 0.63(4) 1 D 6

loop_
_atom_site_aniso_label
_atom_site_aniso_U_11
_atom_site_aniso_U_22
_atom_site_aniso_U_33
_atom_site_aniso_U_12
_atom_site_aniso_U_13
_atom_site_aniso_U_23
Br1 0.1496(6) 0.0713(4) 0.1123(5) 0.0181(3) -0.0823(4) 0.0029(3)
Br2 0.1991(7) 0.1141(5) 0.1657(6) 0.0466(5) -0.1374(6) -0.0866(5)
F1 0.112(2) 0.141(3) 0.105(2) 0.0235(19) -0.0783(18) -0.0513(19)
F2 0.194(3) 0.093(2) 0.156(3) 0.007(2) -0.145(3) 0.001(2)
O1A 0.130(3) 0.0419(17) 0.130(3) -0.0011(18) -0.080(2) -0.0210(18)
O2A 0.089(2) 0.124(3) 0.137(3) 0.021(2) -0.074(2) -0.064(2)
O3A 0.081(2) 0.133(3) 0.090(2) 0.005(2) -0.0300(19) -0.070(2)
C1A 0.054(2) 0.047(2) 0.063(2) 0.0052(18) -0.0262(19) -0.0231(19)
C2A 0.070(3) 0.039(2) 0.080(3) 0.005(2) -0.036(2) -0.019(2)
C3A 0.071(3) 0.039(2) 0.071(3) 0.0051(19) -0.039(2) -0.0081(19)
C4A 0.048(2) 0.045(2) 0.046(2) 0.0056(17) -0.0174(17) -0.0124(17)
C5A 0.061(2) 0.043(2) 0.056(2) 0.0043(18) -0.0306(19) -0.0149(18)
C6A 0.057(2) 0.045(2) 0.055(2) 0.0024(18) -0.0284(19) -0.0141(18)
C7A 0.061(3) 0.047(2) 0.056(2) 0.0033(19) -0.034(2) -0.0153(19)
C8A 0.057(3) 0.059(3) 0.074(3) -0.001(2) -0.022(2) 0.002(2)
C9A 0.085(3) 0.065(3) 0.074(3) -0.005(3) -0.027(3) 0.008(2)
C10A 0.088(3) 0.049(2) 0.073(3) 0.006(2) -0.052(3) -0.008(2)
C11A 0.066(3) 0.068(3) 0.095(3) 0.008(2) -0.042(3) -0.002(3)
C12A 0.064(3) 0.065(3) 0.079(3) 0.000(2) -0.026(2) 0.008(2)
C13A 0.056(2) 0.052(2) 0.046(2) 0.0076(19) -0.0226(19) -0.0148(18)
C14A 0.070(3) 0.065(3) 0.073(3) 0.020(2) -0.041(2) -0.030(2)
C15A 0.084(3) 0.084(3) 0.086(3) 0.019(3) -0.049(3) -0.048(3)
C16A 0.069(3) 0.100(4) 0.057(3) 0.011(3) -0.035(2) -0.030(3)
C17A 0.080(3) 0.078(3) 0.064(3) 0.021(3) -0.043(2) -0.012(2)
C18A 0.073(3) 0.056(3) 0.070(3) 0.009(2) -0.038(2) -0.012(2)
C19A 0.072(3) 0.054(3) 0.084(3) 0.008(2) -0.045(3) -0.026(2)
O1B 0.122(3) 0.0407(17) 0.115(2) 0.0241(16) -0.077(2) -0.0292(17)
O2B 0.089(3) 0.113(3) 0.129(3) 0.000(2) -0.058(2) -0.027(2)
O3B 0.100(3) 0.097(3) 0.095(3) -0.004(2) -0.040(2) -0.012(2)
C2B 0.081(3) 0.040(2) 0.077(3) 0.007(2) -0.043(2) -0.018(2)
C3B 0.062(2) 0.044(2) 0.062(2) 0.0060(18) -0.031(2) -0.0206(19)
C4B 0.043(2) 0.040(2) 0.054(2) 0.0004(16) -0.0208(17) -0.0122(17)
C5B 0.054(2) 0.038(2) 0.062(2) 0.0081(17) -0.0297(19) -0.0156(18)
C7B 0.106(4) 0.043(2) 0.076(3) 0.023(2) -0.063(3) -0.024(2)
C8B 0.083(3) 0.059(3) 0.098(4) 0.006(2) -0.055(3) -0.022(3)
C9B 0.083(3) 0.076(3) 0.075(3) 0.020(3) -0.038(3) -0.033(3)
C10B 0.099(4) 0.049(2) 0.081(3) 0.021(2) -0.065(3) -0.025(2)
C11B 0.078(3) 0.071(3) 0.085(3) 0.005(3) -0.043(3) -0.020(3)
C12B 0.097(4) 0.083(3) 0.069(3) 0.021(3) -0.037(3) -0.034(3)
C13B 0.054(2) 0.046(2) 0.051(2) 0.0056(18) -0.0234(19) -0.0145(18)
C14B 0.079(3) 0.048(2) 0.084(3) -0.001(2) -0.052(2) -0.010(2)
C15B 0.113(4) 0.052(3) 0.104(4) -0.002(3) -0.073(3) 0.001(3)
C16B 0.099(3) 0.063(3) 0.087(3) 0.004(3) -0.066(3) -0.005(3)
C17B 0.096(3) 0.061(3) 0.083(3) 0.001(2) -0.057(3) -0.019(2)
C18B 0.079(3) 0.047(2) 0.066(3) 0.004(2) -0.041(2) -0.013(2)
C19B 0.094(4) 0.047(3) 0.088(4) 0.012(3) -0.062(3) -0.017(2)
C1B 0.099(12) 0.029(5) 0.085(9) -0.008(6) -0.060(9) -0.002(5)
C6B 0.053(6) 0.028(5) 0.041(6) -0.012(5) -0.017(5) 0.001(4)
C1D 0.026(5) 0.040(6) 0.055(7) -0.002(5) -0.014(5) -0.009(5)
C6D 0.086(11) 0.021(5) 0.052(8) -0.012(6) -0.037(8) 0.005(5)
C20B 0.209(18) 0.122(11) 0.044(10) -0.031(11) -0.027(11) 0.030(8)
C21B 0.167(10) 0.097(9) 0.124(12) -0.018(7) -0.067(9) 0.017(7)
C20D 0.16(2) 0.113(19) 0.023(12) -0.050(15) -0.022(15) 0.026(10)
C21D 0.18(2) 0.19(3) 0.077(17) -0.01(2) -0.029(15) -0.006(19)
C20A 0.13(2) 0.095(19) 0.096(18) 0.045(14) -0.056(13) -0.068(15)
C21A 0.097(19) 0.20(5) 0.075(15) -0.010(16) -0.015(13) -0.06(2)
C20C 0.100(13) 0.122(16) 0.093(10) -0.001(9) -0.036(10) -0.064(8)
C21C 0.18(3) 0.17(2) 0.102(11) -0.035(14) -0.048(16) -0.025(12)

loop_
_atom_type_symbol
_atom_type_description
_atom_type_scat_dispersion_real
_atom_type_scat_dispersion_imag
_atom_type_scat_source
C C 0.0033 0.0016 'International Tables Vol C Tables 4.2.6.8 and 6.1.1.4'
H H 0.0000 0.0000 'International Tables Vol C Tables 4.2.6.8 and 6.1.1.4'
O O 0.0106 0.0060 'International Tables Vol C Tables 4.2.6.8 and 6.1.1.4'
F F 0.0171 0.0103 'International Tables Vol C Tables 4.2.6.8 and 6.1.1.4'
Br Br -0.2901 2.4595 'International Tables Vol C Tables 4.2.6.8 and 6.1.1.4'

loop_
_geom_angle_atom_site_label_1
_geom_angle_atom_site_label_2
_geom_angle_atom_site_label_3
_geom_angle
C19A O3A C20A 106.5(12)
C19A O3A C20C 123.6(11)
C19A C1A C2A 110.1(3)
C19A C1A C6A 112.4(3)
C2A C1A C6A 111.5(3)
C19A C1A H1A 107.5
C2A C1A H1A 107.5
C6A C1A H1A 107.5
O1A C2A C3A 122.2(4)
O1A C2A C1A 120.0(4)
C3A C2A C1A 117.8(3)
C4A C3A C2A 123.9(4)
C4A C3A H3A 118.1
C2A C3A H3A 118.1
C3A C4A C13A 121.0(3)
C3A C4A C5A 120.3(3)
C13A C4A C5A 118.7(3)
C4A C5A C6A 113.4(3)
C4A C5A H5A1 108.9
C6A C5A H5A1 108.9
C4A C5A H5A2 108.9
C6A C5A H5A2 108.9
H5A1 C5A H5A2 107.7
C7A C6A C5A 111.7(3)
C7A C6A C1A 113.2(3)
C5A C6A C1A 110.7(3)
C7A C6A H6A 107.0
C5A C6A H6A 107.0
C1A C6A H6A 107.0
C8A C7A C12A 116.4(4)
C8A C7A C6A 120.3(4)
C12A C7A C6A 123.3(4)
C7A C8A C9A 122.1(4)
C7A C8A H8A 119.0
C9A C8A H8A 119.0
C10A C9A C8A 120.0(4)
C10A C9A H9A 120.0
C8A C9A H9A 120.0
C11A C10A C9A 119.2(4)
C11A C10A Br1 121.4(4)
C9A C10A Br1 119.4(3)
C10A C11A C12A 119.8(4)
C10A C11A H11A 120.1
C12A C11A H11A 120.1
C7A C12A C11A 122.4(4)
C7A C12A H12A 118.8
C11A C12A H12A 118.8
C18A C13A C14A 117.5(3)
C18A C13A C4A 121.3(4)
C14A C13A C4A 121.1(3)
C15A C14A C13A 121.3(4)
C15A C14A H14A 119.4
C13A C14A H14A 119.4
C16A C15A C14A 118.4(4)
C16A C15A H15A 120.8
C14A C15A H15A 120.8
F1 C16A C17A 118.5(4)
F1 C16A C15A 119.1(4)
C17A C16A C15A 122.4(4)
C16A C17A C18A 118.3(4)
C16A C17A H17A 120.9
C18A C17A H17A 120.9
C17A C18A C13A 122.1(4)
C17A C18A H18A 119.0
C13A C18A H18A 119.0
O2A C19A O3A 124.3(4)
O2A C19A C1A 124.7(5)
O3A C19A C1A 111.0(4)
C19B O3B C20D 101.7(9)
C19B O3B C20B 124.3(10)
O1B C2B C3B 122.9(4)
O1B C2B C1B 120.9(5)
C3B C2B C1B 114.3(5)
O1B C2B C1D 120.2(5)
C3B C2B C1D 114.8(5)
C4B C3B C2B 123.8(3)
C4B C3B H3B 118.1
C2B C3B H3B 118.1
C3B C4B C13B 121.1(3)
C3B C4B C5B 120.6(3)
C13B C4B C5B 118.3(3)
C6D C5B C4B 115.2(5)
C4B C5B C6B 111.5(5)
C6D C5B H5B1 82.3
C4B C5B H5B1 109.3
C6B C5B H5B1 109.3
C6D C5B H5B2 127.5
C4B C5B H5B2 109.3
C6B C5B H5B2 109.3
H5B1 C5B H5B2 108.0
C8B C7B C12B 117.9(4)
C8B C7B C6D 135.5(9)
C12B C7B C6D 106.4(9)
C8B C7B C6B 109.8(7)
C12B C7B C6B 132.1(7)
C7B C8B C9B 121.8(4)
C7B C8B H8B 119.1
C9B C8B H8B 119.1
C10B C9B C8B 119.5(4)
C10B C9B H9B 120.2
C8B C9B H9B 120.2
C11B C10B C9B 120.0(4)
C11B C10B Br2 120.9(4)
C9B C10B Br2 119.2(4)
C10B C11B C12B 119.6(4)
C10B C11B H11B 120.2
C12B C11B H11B 120.2
C7B C12B C11B 121.2(4)
C7B C12B H12B 119.4
C11B C12B H12B 119.4
C14B C13B C18B 117.5(3)
C14B C13B C4B 122.2(3)
C18B C13B C4B 120.4(3)
C15B C14B C13B 121.1(4)
C15B C14B H14B 119.5
C13B C14B H14B 119.5
C16B C15B C14B 118.7(4)
C16B C15B H15B 120.7
C14B C15B H15B 120.7
C17B C16B F2 118.6(4)
C17B C16B C15B 122.4(4)
F2 C16B C15B 119.0(4)
C16B C17B C18B 118.9(4)
C16B C17B H17B 120.6
C18B C17B H17B 120.6
C17B C18B C13B 121.5(4)
C17B C18B H18B 119.2
C13B C18B H18B 119.2
O2B C19B O3B 124.2(4)
O2B C19B C1B 138.0(10)
O3B C19B C1B 97.8(9)
O2B C19B C1D 109.0(7)
O3B C19B C1D 126.7(7)
C6B C1B C19B 127.8(9)
C6B C1B C2B 122.4(9)
C19B C1B C2B 106.2(10)
C6B C1B H1B 96.3
C19B C1B H1B 96.3
C2B C1B H1B 96.3
C1B C6B C5B 123.0(9)
C1B C6B C7B 121.9(9)
C5B C6B C7B 105.1(8)
C1B C6B H6B 100.5
C5B C6B H6B 100.5
C7B C6B H6B 100.5
C6D C1D C19B 124.6(10)
C6D C1D C2B 117.0(9)
C19B C1D C2B 104.7(9)
C6D C1D H1D 102.4
C19B C1D H1D 102.4
C2B C1D H1D 102.4
C1D C6D C5B 124.0(9)
C1D C6D C7B 119.6(9)
C5B C6D C7B 112.0(10)
C1D C6D H6D 97.0
C5B C6D H6D 97.0
C7B C6D H6D 97.0
O3B C20B C21B 105.3(9)
O3B C20B H20C 110.7
C21B C20B H20C 110.7
O3B C20B H20D 110.7
C21B C20B H20D 110.7
H20C C20B H20D 108.8
C20B C21B H21A 109.5
C20B C21B H21B 109.5
H21A C21B H21B 109.5
C20B C21B H21C 109.5
H21A C21B H21C 109.5
H21B C21B H21C 109.5
O3B C20D C21D 109.3(18)
O3B C20D H20E 109.8
C21D C20D H20E 109.8
O3B C20D H20F 109.8
C21D C20D H20F 109.8
H20E C20D H20F 108.3
C20D C21D H21D 109.5
C20D C21D H21E 109.5
H21D C21D H21E 109.5
C20D C21D H21F 109.5
H21D C21D H21F 109.5
H21E C21D H21F 109.5
O3A C20A C21A 105(2)
O3A C20A H20A 110.6
C21A C20A H20A 110.6
O3A C20A H20B 110.6
C21A C20A H20B 110.6
H20A C20A H20B 108.8
C20A C21A H21G 109.5
C20A C21A H21H 109.5
H21G C21A H21H 109.5
C20A C21A H21I 109.5
H21G C21A H21I 109.5
H21H C21A H21I 109.5
O3A C20C C21C 101.9(15)
O3A C20C H20G 111.4
C21C C20C H20G 111.4
O3A C20C H20H 111.4
C21C C20C H20H 111.4
H20G C20C H20H 109.3
C20C C21C H21J 109.5
C20C C21C H21K 109.5
H21J C21C H21K 109.5
C20C C21C H21L 109.5
H21J C21C H21L 109.5
H21K C21C H21L 109.5

loop_
_geom_bond_atom_site_label_1
_geom_bond_atom_site_label_2
_geom_bond_distance
Br1 C10A 1.884(4)
Br2 C10B 1.881(4)
F1 C16A 1.349(4)
F2 C16B 1.356(4)
O1A C2A 1.217(4)
O2A C19A 1.181(5)
O3A C19A 1.315(5)
O3A C20A 1.451(10)
O3A C20C 1.469(8)
C1A C19A 1.512(5)
C1A C2A 1.513(5)
C1A C6A 1.534(5)
C1A H1A 0.9800
C2A C3A 1.442(5)
C3A C4A 1.344(5)
C3A H3A 0.9300
C4A C13A 1.484(5)
C4A C5A 1.498(5)
C5A C6A 1.523(5)
C5A H5A1 0.9700
C5A H5A2 0.9700
C6A C7A 1.520(5)
C6A H6A 0.9800
C7A C8A 1.365(5)
C7A C12A 1.375(5)
C8A C9A 1.379(5)
C8A H8A 0.9300
C9A C10A 1.370(6)
C9A H9A 0.9300
C10A C11A 1.355(6)
C11A C12A 1.377(5)
C11A H11A 0.9300
C12A H12A 0.9300
C13A C18A 1.380(5)
C13A C14A 1.389(5)
C14A C15A 1.375(5)
C14A H14A 0.9300
C15A C16A 1.372(6)
C15A H15A 0.9300
C16A C17A 1.356(6)
C17A C18A 1.373(5)
C17A H17A 0.9300
C18A H18A 0.9300
O1B C2B 1.216(4)
O2B C19B 1.176(5)
O3B C19B 1.306(6)
O3B C20D 1.437(10)
O3B C20B 1.449(8)
C2B C3B 1.442(5)
C2B C1B 1.546(14)
C2B C1D 1.571(13)
C3B C4B 1.338(5)
C3B H3B 0.9300
C4B C13B 1.476(5)
C4B C5B 1.503(5)
C5B C6D 1.482(13)
C5B C6B 1.574(12)
C5B H5B1 0.9700
C5B H5B2 0.9700
C7B C8B 1.360(6)
C7B C12B 1.373(6)
C7B C6D 1.547(13)
C7B C6B 1.589(11)
C8B C9B 1.368(6)
C8B H8B 0.9300
C9B C10B 1.366(6)
C9B H9B 0.9300
C10B C11B 1.361(6)
C11B C12B 1.375(6)
C11B H11B 0.9300
C12B H12B 0.9300
C13B C14B 1.392(5)
C13B C18B 1.397(5)
C14B C15B 1.376(5)
C14B H14B 0.9300
C15B C16B 1.366(6)
C15B H15B 0.9300
C16B C17B 1.356(6)
C17B C18B 1.365(5)
C17B H17B 0.9300
C18B H18B 0.9300
C19B C1B 1.544(13)
C19B C1D 1.548(13)
C1B C6B 1.213(16)
C1B H1B 0.9800
C6B H6B 0.9800
C1D C6D 1.350(15)
C1D H1D 0.9800
C6D H6D 0.9800
C20B C21B 1.502(10)
C20B H20C 0.9700
C20B H20D 0.9700
C21B H21A 0.9600
C21B H21B 0.9600
C21B H21C 0.9600
C20D C21D 1.514(10)
C20D H20E 0.9700
C20D H20F 0.9700
C21D H21D 0.9600
C21D H21E 0.9600
C21D H21F 0.9600
C20A C21A 1.503(10)
C20A H20A 0.9700
C20A H20B 0.9700
C21A H21G 0.9600
C21A H21H 0.9600
C21A H21I 0.9600
C20C C21C 1.495(10)
C20C H20G 0.9700
C20C H20H 0.9700
C21C H21J 0.9600
C21C H21K 0.9600
C21C H21L 0.9600

loop_
_geom_hbond_atom_site_label_D
_geom_hbond_atom_site_label_H
_geom_hbond_atom_site_label_A
_geom_hbond_site_symmetry_A
_geom_hbond_distance_DH
_geom_hbond_distance_HA
_geom_hbond_distance_DA
_geom_hbond_angle_DHA
_geom_hbond_publ_flag
C5A H5A1 O1B 1_544 0.97 2.58 3.388(5) 141 y
C14A H14A O1B 1_544 0.93 2.58 3.445(6) 154 y
C5B H5B1 O1A 1_556 0.97 2.55 3.351(4) 140 y
C5B H5B2 O2A 2_766 0.97 2.59 3.457(5) 149 y

loop_
_geom_torsion_atom_site_label_1
_geom_torsion_atom_site_label_2
_geom_torsion_atom_site_label_3
_geom_torsion_atom_site_label_4
_geom_torsion
C19A C1A C2A O1A 25.6(6)
C6A C1A C2A O1A 151.1(4)
C19A C1A C2A C3A -156.1(4)
C6A C1A C2A C3A -30.5(5)
O1A C2A C3A C4A -176.8(4)
C1A C2A C3A C4A 4.9(6)
C2A C3A C4A C13A 177.2(3)
C2A C3A C4A C5A -1.6(6)
C3A C4A C5A C6A 24.7(5)
C13A C4A C5A C6A -154.1(3)
C4A C5A C6A C7A -176.5(3)
C4A C5A C6A C1A -49.5(4)
C19A C1A C6A C7A -57.6(4)
C2A C1A C6A C7A 178.2(3)
C19A C1A C6A C5A 176.2(3)
C2A C1A C6A C5A 52.0(4)
C5A C6A C7A C8A -93.4(4)
C1A C6A C7A C8A 141.0(4)
C5A C6A C7A C12A 85.6(5)
C1A C6A C7A C12A -40.0(5)
C12A C7A C8A C9A 0.3(6)
C6A C7A C8A C9A 179.4(4)
C7A C8A C9A C10A 2.1(7)
C8A C9A C10A C11A -3.2(7)
C8A C9A C10A Br1 177.6(3)
C9A C10A C11A C12A 1.8(7)
Br1 C10A C11A C12A -178.9(4)
C8A C7A C12A C11A -1.7(7)
C6A C7A C12A C11A 179.2(4)
C10A C11A C12A C7A 0.7(7)
C3A C4A C13A C18A -24.5(5)
C5A C4A C13A C18A 154.3(4)
C3A C4A C13A C14A 158.6(4)
C5A C4A C13A C14A -22.6(5)
C18A C13A C14A C15A 0.6(6)
C4A C13A C14A C15A 177.6(4)
C13A C14A C15A C16A -0.4(7)
C14A C15A C16A F1 -178.3(4)
C14A C15A C16A C17A 0.3(7)
F1 C16A C17A C18A 178.1(4)
C15A C16A C17A C18A -0.5(7)
C16A C17A C18A C13A 0.8(6)
C14A C13A C18A C17A -0.8(6)
C4A C13A C18A C17A -177.8(4)
C20A O3A C19A O2A -8(2)
C20C O3A C19A O2A 7.8(12)
C20A O3A C19A C1A 173.0(19)
C20C O3A C19A C1A -171.1(10)
C2A C1A C19A O2A -110.4(5)
C6A C1A C19A O2A 124.6(5)
C2A C1A C19A O3A 68.6(4)
C6A C1A C19A O3A -56.4(5)
O1B C2B C3B C4B -176.6(4)
C1B C2B C3B C4B -11.8(11)
C1D C2B C3B C4B 19.9(8)
C2B C3B C4B C13B 176.6(3)
C2B C3B C4B C5B -2.9(6)
C3B C4B C5B C6D -11.8(11)
C13B C4B C5B C6D 168.8(10)
C3B C4B C5B C6B 18.8(7)
C13B C4B C5B C6B -160.7(6)
C12B C7B C8B C9B -0.4(6)
C6D C7B C8B C9B 172.3(7)
C6B C7B C8B C9B -175.3(5)
C7B C8B C9B C10B 0.9(7)
C8B C9B C10B C11B -0.7(6)
C8B C9B C10B Br2 178.9(3)
C9B C10B C11B C12B 0.1(7)
Br2 C10B C11B C12B -179.6(3)
C8B C7B C12B C11B -0.3(7)
C6D C7B C12B C11B -175.0(5)
C6B C7B C12B C11B 173.2(7)
C10B C11B C12B C7B 0.5(7)
C3B C4B C13B C14B 156.9(4)
C5B C4B C13B C14B -23.6(5)
C3B C4B C13B C18B -24.7(5)
C5B C4B C13B C18B 154.7(3)
C18B C13B C14B C15B 1.3(6)
C4B C13B C14B C15B 179.7(4)
C13B C14B C15B C16B -0.1(7)
C14B C15B C16B C17B -1.5(8)
C14B C15B C16B F2 180.0(4)
F2 C16B C17B C18B -179.8(4)
C15B C16B C17B C18B 1.7(8)
C16B C17B C18B C13B -0.3(7)
C14B C13B C18B C17B -1.1(6)
C4B C13B C18B C17B -179.5(4)
C20D O3B C19B O2B 7.7(17)
C20B O3B C19B O2B -2.4(10)
C20D O3B C19B C1B -171.8(17)
C20B O3B C19B C1B 178.1(9)
C20D O3B C19B C1D -168.8(17)
C20B O3B C19B C1D -178.9(9)
O2B C19B C1B C6B 82(2)
O3B C19B C1B C6B -98.4(16)
C1D C19B C1B C6B 86.5(17)
O2B C19B C1B C2B -76.4(12)
O3B C19B C1B C2B 103.0(11)
C1D C19B C1B C2B -72(2)
O1B C2B C1B C6B 173.6(10)
C3B C2B C1B C6B 8.5(18)
C1D C2B C1B C6B -89.1(16)
O1B C2B C1B C19B -26.3(16)
C3B C2B C1B C19B 168.5(8)
C1D C2B C1B C19B 71(2)
C19B C1B C6B C5B -146.3(18)
C2B C1B C6B C5B 9.1(18)
C19B C1B C6B C7B -6(2)
C2B C1B C6B C7B 149.5(16)
C6D C5B C6B C1B 81.1(17)
C4B C5B C6B C1B -22.5(12)
C6D C5B C6B C7B -64.7(15)
C4B C5B C6B C7B -168.4(5)
C8B C7B C6B C1B 114.5(11)
C12B C7B C6B C1B -59.3(13)
C6D C7B C6B C1B -84.3(18)
C8B C7B C6B C5B -99.1(8)
C12B C7B C6B C5B 87.0(8)
C6D C7B C6B C5B 62.0(15)
O2B C19B C1D C6D 106.5(10)
O3B C19B C1D C6D -76.5(12)
C1B C19B C1D C6D -70.4(15)
O2B C19B C1D C2B -114.7(7)
O3B C19B C1D C2B 62.3(9)
C1B C19B C1D C2B 68.4(16)
O1B C2B C1D C6D 173.3(9)
C3B C2B C1D C6D -22.7(11)
C1B C2B C1D C6D 73.2(15)
O1B C2B C1D C19B 30.8(10)
C3B C2B C1D C19B -165.3(5)
C1B C2B C1D C19B -69.4(16)
C19B C1D C6D C5B 143.6(17)
C2B C1D C6D C5B 9.3(18)
C19B C1D C6D C7B -10.9(17)
C2B C1D C6D C7B -145.3(15)
C4B C5B C6D C1D 7.8(18)
C6B C5B C6D C1D -81.0(16)
C4B C5B C6D C7B 164.0(8)
C6B C5B C6D C7B 75(2)
C8B C7B C6D C1D 105.7(13)
C12B C7B C6D C1D -81.0(13)
C6B C7B C6D C1D 79.9(14)
C8B C7B C6D C5B -51.8(16)
C12B C7B C6D C5B 121.6(12)
C6B C7B C6D C5B -78(2)
C19B O3B C20B C21B 98.4(16)
C20D O3B C20B C21B 74(4)
C19B O3B C20D C21D -179(3)
C20B O3B C20D C21D -20(3)
C19A O3A C20A C21A -161(4)
C20C O3A C20A C21A 56(5)
C19A O3A C20C C21C -99(2)
C20A O3A C20C C21C -55(5)
